data_4510737
loop_
_publ_author_name
'Xiao, Wenchang'
'Hu, Chunhua'
'Ward, Michael D.'

_publ_section_title
;
 Isolation and Stabilization of a Pheromone in Crystalline Molecular
 Capsules
;
_journal_issue 7
_journal_name_full 'Crystal Growth &amp; Design'
_journal_page_first 3197
_journal_paper_doi 10.1021/cg4005906
_journal_volume 13
_journal_year 2013
_chemical_formula_sum 'C32.6 H30.55 N2.78 O16.81 S4'
_chemical_formula_weight 858.51
_chemical_name_systematic
;
 ?
;
_space_group_crystal_system monoclinic
_space_group_IT_number 12
_space_group_name_Hall '-C 2y'
_space_group_name_H-M_alt 'C 1 2/m 1'
_symmetry_space_group_name_Hall '-C 2y'
_symmetry_space_group_name_H-M 'C 1 2/m 1'
_atom_sites_solution_hydrogens geom
_audit_creation_method SHELXL
_cell_angle_alpha 90
_cell_angle_beta 109.559(3)
_cell_angle_gamma 90
_cell_formula_units_Z 4
_cell_length_a 21.150(4)
_cell_length_b 18.254(3)
_cell_length_c 15.735(3)
_cell_measurement_reflns_used 9951
_cell_measurement_temperature 100(2)
_cell_measurement_theta_max 23.43
_cell_measurement_theta_min 2.26
_cell_volume 5724.3(18)
_computing_cell_refinement 'Bruker SAINT'
_computing_data_collection 'Bruker APEX2'
_computing_data_reduction 'Bruker SAINT'
_computing_molecular_graphics 'Bruker SHELXTL'
_computing_publication_material 'Bruker SHELXTL'
_computing_structure_refinement 'SHELXL-97 (Sheldrick, 2008)'
_computing_structure_solution 'SHELXS-97 (Sheldrick, 2008)'
_diffrn_ambient_temperature 100(2)
_diffrn_measured_fraction_theta_full 0.523
_diffrn_measured_fraction_theta_max 1.000
_diffrn_measurement_device_type 'Bruker APEX-II CCD'
_diffrn_measurement_method '\w scans'
_diffrn_radiation_monochromator graphite
_diffrn_radiation_source 'sealed tube'
_diffrn_radiation_type MoK\a
_diffrn_radiation_wavelength 0.71073
_diffrn_reflns_av_R_equivalents 0.0223
_diffrn_reflns_av_unetI/netI 0.0989
_diffrn_reflns_Laue_measured_fraction_full 0.523
_diffrn_reflns_Laue_measured_fraction_max 1.000
_diffrn_reflns_limit_h_max 20
_diffrn_reflns_limit_h_min -20
_diffrn_reflns_limit_k_max 17
_diffrn_reflns_limit_k_min -17
_diffrn_reflns_limit_l_max 15
_diffrn_reflns_limit_l_min -15
_diffrn_reflns_number 30157
_diffrn_reflns_point_group_measured_fraction_full 0.523
_diffrn_reflns_point_group_measured_fraction_max 1.000
_diffrn_reflns_theta_full 25.242
_diffrn_reflns_theta_max 19.996
_diffrn_reflns_theta_min 1.373
_exptl_absorpt_coefficient_mu 0.218
_exptl_absorpt_correction_T_max 0.7451
_exptl_absorpt_correction_T_min 0.6834
_exptl_absorpt_correction_type multi-scan
_exptl_absorpt_process_details SADABS
_exptl_crystal_colour orange
_exptl_crystal_density_diffrn 0.996
_exptl_crystal_description plate
_exptl_crystal_F_000 1776
_exptl_crystal_size_max 0.452
_exptl_crystal_size_mid 0.440
_exptl_crystal_size_min 0.097
_platon_squeeze_details
;
R factors from the data before SQUEEZE:
_refine_ls_R_factor_all           0.2772 
_refine_ls_R_factor_gt            0.2603 
_refine_ls_wR_factor_ref          0.6108 
_refine_ls_wR_factor_gt           0.5839 
;
_refine_diff_density_max 0.632
_refine_diff_density_min -0.290
_refine_diff_density_rms 0.062
_refine_ls_extinction_method none
_refine_ls_goodness_of_fit_ref 1.069
_refine_ls_hydrogen_treatment constr
_refine_ls_matrix_type full
_refine_ls_number_parameters 308
_refine_ls_number_reflns 2798
_refine_ls_number_restraints 109
_refine_ls_restrained_S_all 1.097
_refine_ls_R_factor_all 0.1159
_refine_ls_R_factor_gt 0.0924
_refine_ls_shift/su_max 0.004
_refine_ls_shift/su_mean 0.000
_refine_ls_structure_factor_coef Fsqd
_refine_ls_weighting_details
;
 w=1/[\s^2^(Fo^2^)+(0.1560P)^2^]
 where P=(Fo^2^+2Fc^2^)/3
;
_refine_ls_weighting_scheme calc
_refine_ls_wR_factor_gt 0.2667
_refine_ls_wR_factor_ref 0.2839
_reflns_Friedel_coverage 0.000
_reflns_number_gt 1620
_reflns_number_total 2798
_reflns_threshold_expression 'I > 2\s(I)'
_cod_data_source_file cg4005906_si_002.cif
_cod_data_source_block 11mdw23xsq
_cod_original_formula_sum 'C32.60 H30.55 N2.78 O16.81 S4'
_cod_database_code 4510737
_shelx_space_group_comment
;
The symmetry employed for this shelxl refinement is uniquely defined
by the following loop, which should always be used as a source of
symmetry information in preference to the above space-group names.
They are only intended as comments.
;
_shelx_estimated_absorpt_t_min 0.908
_shelx_estimated_absorpt_t_max 0.979

loop_
_space_group_symop_operation_xyz
'x, y, z'
'-x, y, -z'
'x+1/2, y+1/2, z'
'-x+1/2, y+1/2, -z'
'-x, -y, -z'
'x, -y, z'
'-x+1/2, -y+1/2, -z'
'x+1/2, -y+1/2, z'

loop_
_atom_site_label
_atom_site_type_symbol
_atom_site_fract_x
_atom_site_fract_y
_atom_site_fract_z
_atom_site_U_iso_or_equiv
_atom_site_adp_type
_atom_site_occupancy
_atom_site_site_symmetry_order
_atom_site_calc_flag
_atom_site_refinement_flags_posn
_atom_site_refinement_flags_adp
_atom_site_refinement_flags_occupancy
_atom_site_disorder_assembly
_atom_site_disorder_group
S1 S 0.0643(2) 0.5000 0.2769(3) 0.1600(17) Uani 1 2 d DS T P . .
S2 S 0.26165(16) 0.19862(14) 0.25298(19) 0.1270(10) Uani 1 1 d . . . . .
S3 S 0.5024(2) 0.5000 0.3106(3) 0.1412(14) Uani 1 2 d DS T P . .
O1 O 0.0262(5) 0.4348(5) 0.2753(7) 0.130(4) Uani 0.595(9) 1 d D U P A 1
O2 O 0.1340(6) 0.5000 0.3336(13) 0.188(8) Uani 0.595(9) 2 d DS TU P A 1
O1' O 0.1085(10) 0.4450(10) 0.3330(13) 0.191(8) Uani 0.405(9) 1 d D U P A 2
O2' O -0.0031(8) 0.5000 0.278(2) 0.209(13) Uani 0.405(9) 2 d DS TU P A 2
O3 O 0.2270(3) 0.1311(3) 0.2168(5) 0.146(2) Uani 1 1 d . . . . .
O4 O 0.3321(4) 0.1910(3) 0.2918(4) 0.151(2) Uani 1 1 d . . . . .
O5 O 0.2315(5) 0.2290(5) 0.3126(6) 0.204(3) Uani 1 1 d . . . . .
O6 O 0.5423(6) 0.5653(6) 0.3186(8) 0.151(7) Uani 0.54(2) 1 d D U P B 1
O7 O 0.4671(11) 0.5000 0.3742(12) 0.189(10) Uani 0.54(2) 2 d DS TU P B 1
O6' O 0.4911(11) 0.4384(9) 0.3602(12) 0.196(10) Uani 0.46(2) 1 d D U P B 2
O7' O 0.5636(9) 0.5000 0.290(2) 0.218(14) Uani 0.46(2) 2 d DS TU P B 2
O8 O 0.1038(3) 0.5000 -0.0761(5) 0.096(2) Uani 1 2 d S T P . .
H8A H 0.1070 0.5434 -0.0920 0.115 Uiso 0.5 1 calc R U P . .
O9 O 0.2054(2) 0.4009(2) -0.0540(3) 0.0903(14) Uani 1 1 d . . . . .
H9A H 0.1639 0.4090 -0.0743 0.108 Uiso 1 1 calc R U . . .
O10 O 0.3004(3) 0.5000 -0.0513(5) 0.0802(17) Uani 1 2 d S T P . .
H10A H 0.2914 0.4566 -0.0690 0.096 Uiso 0.5 1 calc R U P . .
C1 C 0.0718(5) 0.5000 0.1695(8) 0.108(4) Uani 1 2 d S T P A .
C2 C 0.0766(3) 0.4349(5) 0.1259(6) 0.103(3) Uani 1 1 d . . . . .
H2 H 0.0720 0.3898 0.1535 0.124 Uiso 1 1 calc R U . A .
C3 C 0.0875(3) 0.4331(4) 0.0454(6) 0.087(2) Uani 1 1 d . U . . .
C4 C 0.0927(4) 0.5000 0.0055(7) 0.080(3) Uani 1 2 d S TU P . .
C5 C 0.0954(3) 0.3604(4) 0.0022(6) 0.103(2) Uani 1 1 d . . . . .
H5A H 0.0875 0.3678 -0.0629 0.124 Uiso 1 1 calc R U . . .
H5B H 0.0620 0.3248 0.0085 0.124 Uiso 1 1 calc R U . . .
C6 C 0.1666(3) 0.3303(4) 0.0484(6) 0.091(2) Uani 1 1 d . . . . .
C7 C 0.1815(4) 0.2828(4) 0.1193(6) 0.095(2) Uani 1 1 d . . . . .
H7 H 0.1466 0.2656 0.1396 0.114 Uiso 1 1 calc R U . . .
C8 C 0.2461(5) 0.2596(3) 0.1616(5) 0.091(2) Uani 1 1 d . . . . .
C9 C 0.2970(4) 0.2839(4) 0.1311(6) 0.094(2) Uani 1 1 d . . . . .
H9 H 0.3414 0.2664 0.1598 0.112 Uiso 1 1 calc R U . . .
C10 C 0.2854(3) 0.3319(4) 0.0614(5) 0.0791(19) Uani 1 1 d . . . . .
C11 C 0.2194(4) 0.3547(4) 0.0180(6) 0.084(2) Uani 1 1 d . . . . .
C12 C 0.3415(3) 0.3607(3) 0.0308(5) 0.086(2) Uani 1 1 d . . . . .
H12A H 0.3780 0.3239 0.0449 0.103 Uiso 1 1 calc R U . . .
H12B H 0.3243 0.3676 -0.0354 0.103 Uiso 1 1 calc R U . . .
C13 C 0.3454(5) 0.5000 0.0321(8) 0.075(3) Uani 1 2 d S T P . .
C14 C 0.3696(3) 0.4325(3) 0.0756(5) 0.0740(18) Uani 1 1 d . . . . .
C15 C 0.4170(3) 0.4344(4) 0.1603(5) 0.086(2) Uani 1 1 d . . . . .
H15 H 0.4338 0.3896 0.1898 0.104 Uiso 1 1 calc R U . B .
C16 C 0.4412(5) 0.5000 0.2042(7) 0.093(3) Uani 1 2 d S T P B .
C17 C 0.3595(10) 0.0000 0.2591(10) 0.084(5) Uani 0.595(9) 2 d S TU P A 1
N1 N 0.2994(7) 0.0000 0.2596(9) 0.100(5) Uani 0.595(9) 2 d S TU P A 1
H1A H 0.2801 0.0415 0.2653 0.120 Uiso 0.298(5) 1 calc R U P A 1
H1B H 0.2773 -0.0415 0.2541 0.120 Uiso 0.298(5) 1 calc R U P A 1
N2 N 0.3926(5) 0.0625(5) 0.2673(6) 0.099(4) Uani 0.595(9) 1 d . . P A 1
H2A H 0.3730 0.1039 0.2730 0.119 Uiso 0.595(9) 1 calc R U P A 1
H2B H 0.4341 0.0627 0.2670 0.119 Uiso 0.595(9) 1 calc R U P A 1
O1W O 0.4266(10) 0.1283(11) 0.2057(13) 0.190(8) Uani 0.405(9) 1 d . U P A 2
N1G N 0.2815(7) 0.4629(3) 0.3667(8) 0.218(4) Uani 0.5 1 d D . P C 1
C1G C 0.2815(7) 0.4629(3) 0.3667(8) 0.218(4) Uani 0.5 1 d . . P C 2
H1C H 0.2842 0.4329 0.4171 0.261 Uiso 0.5 1 calc R U P C 2
C2G C 0.2769(8) 0.4362(8) 0.2775(7) 0.218(4) Uani 1 1 d D . . . .
H2C H 0.2412 0.3986 0.2567 0.261 Uiso 1 1 calc R U . C 1
H2D H 0.3200 0.4141 0.2789 0.261 Uiso 1 1 calc R U . C 1
C3G C 0.2608(11) 0.5000 0.2168(13) 0.218(4) Uani 1 2 d DS T P C .
H3A H 0.2883 0.5000 0.1767 0.261 Uiso 1 2 calc R U P . .
H3B H 0.2128 0.5000 0.1791 0.261 Uiso 1 2 calc R U P . .

loop_
_atom_site_aniso_label
_atom_site_aniso_U_11
_atom_site_aniso_U_22
_atom_site_aniso_U_33
_atom_site_aniso_U_23
_atom_site_aniso_U_13
_atom_site_aniso_U_12
S1 0.095(3) 0.234(6) 0.155(4) 0.000 0.046(2) 0.000
S2 0.138(2) 0.109(2) 0.131(2) 0.0199(16) 0.0413(19) 0.0021(16)
S3 0.108(3) 0.156(4) 0.129(3) 0.000 0.000(2) 0.000
O1 0.123(7) 0.152(8) 0.132(7) 0.011(6) 0.068(5) 0.005(6)
O2 0.174(11) 0.206(12) 0.178(11) 0.000 0.050(8) 0.000
O1' 0.208(12) 0.187(11) 0.167(11) 0.010(9) 0.047(8) 0.008(9)
O2' 0.210(15) 0.217(15) 0.209(15) 0.000 0.084(10) 0.000
O3 0.142(5) 0.101(4) 0.182(6) 0.045(4) 0.039(4) -0.016(4)
O4 0.127(5) 0.143(5) 0.159(5) 0.036(4) 0.015(4) -0.001(4)
O5 0.254(9) 0.239(9) 0.138(6) 0.035(6) 0.091(6) 0.043(7)
O6 0.135(9) 0.132(9) 0.138(9) -0.008(6) -0.015(6) -0.031(7)
O7 0.195(13) 0.196(14) 0.176(12) 0.000 0.062(9) 0.000
O6' 0.218(13) 0.202(13) 0.170(12) 0.026(8) 0.065(8) -0.006(9)
O7' 0.204(16) 0.222(17) 0.216(16) 0.000 0.054(10) 0.000
O8 0.070(4) 0.095(5) 0.108(5) 0.000 0.009(4) 0.000
O9 0.061(3) 0.079(3) 0.125(4) 0.001(3) 0.024(3) 0.000(2)
O10 0.071(4) 0.070(4) 0.095(5) 0.000 0.023(4) 0.000
C1 0.068(7) 0.146(12) 0.121(10) 0.000 0.046(6) 0.000
C2 0.048(4) 0.108(6) 0.145(8) 0.019(6) 0.020(5) -0.010(4)
C3 0.063(3) 0.092(4) 0.103(4) 0.004(4) 0.024(3) -0.004(3)
C4 0.058(4) 0.087(5) 0.093(5) 0.000 0.021(4) 0.000
C5 0.057(5) 0.091(5) 0.157(7) -0.007(5) 0.030(4) -0.016(4)
C6 0.069(5) 0.062(5) 0.141(7) -0.012(5) 0.034(5) -0.013(4)
C7 0.086(6) 0.070(5) 0.136(7) -0.005(5) 0.044(5) -0.011(4)
C8 0.088(6) 0.065(5) 0.116(6) 0.006(4) 0.030(5) -0.006(4)
C9 0.076(5) 0.066(5) 0.127(7) -0.014(5) 0.018(5) 0.009(4)
C10 0.067(5) 0.053(4) 0.119(6) 0.005(4) 0.034(4) 0.009(4)
C11 0.073(6) 0.065(5) 0.110(6) -0.005(4) 0.024(5) -0.003(4)
C12 0.071(5) 0.066(5) 0.118(5) -0.010(4) 0.028(4) 0.016(4)
C13 0.045(6) 0.094(9) 0.094(8) 0.000 0.033(6) 0.000
C14 0.057(4) 0.065(4) 0.103(5) 0.003(4) 0.031(4) 0.008(4)
C15 0.050(4) 0.090(5) 0.112(6) 0.010(5) 0.018(4) 0.008(4)
C16 0.077(7) 0.096(9) 0.103(8) 0.000 0.027(6) 0.000
C17 0.086(6) 0.087(7) 0.085(6) 0.000 0.036(5) 0.000
N1 0.078(8) 0.069(7) 0.129(9) 0.000 0.004(6) 0.000
N2 0.092(7) 0.092(8) 0.115(8) 0.001(6) 0.037(6) 0.009(5)
O1W 0.188(11) 0.208(12) 0.182(11) 0.012(8) 0.070(8) 0.027(8)
N1G 0.246(8) 0.216(10) 0.199(9) -0.022(7) 0.085(7) -0.025(7)
C1G 0.246(8) 0.216(10) 0.199(9) -0.022(7) 0.085(7) -0.025(7)
C2G 0.246(8) 0.216(10) 0.199(9) -0.022(7) 0.085(7) -0.025(7)
C3G 0.246(8) 0.216(10) 0.199(9) -0.022(7) 0.085(7) -0.025(7)

loop_
_atom_type_symbol
_atom_type_description
_atom_type_scat_dispersion_real
_atom_type_scat_dispersion_imag
_atom_type_scat_source
C C 0.0033 0.0016 'International Tables Vol C Tables 4.2.6.8 and 6.1.1.4'
H H 0.0000 0.0000 'International Tables Vol C Tables 4.2.6.8 and 6.1.1.4'
N N 0.0061 0.0033 'International Tables Vol C Tables 4.2.6.8 and 6.1.1.4'
O O 0.0106 0.0060 'International Tables Vol C Tables 4.2.6.8 and 6.1.1.4'
S S 0.1246 0.1234 'International Tables Vol C Tables 4.2.6.8 and 6.1.1.4'

loop_
_geom_angle_atom_site_label_1
_geom_angle_atom_site_label_2
_geom_angle_atom_site_label_3
_geom_angle
_geom_angle_site_symmetry_1
_geom_angle_site_symmetry_3
O1 S1 O1 112.3(8) . 6_565
O1 S1 O2 117.5(6) . .
O1 S1 O2 117.5(6) 6_565 .
O2' S1 O1' 115.7(13) . 6_565
O2' S1 O1' 115.7(13) . .
O1' S1 O1' 87.5(19) 6_565 .
O2' S1 C1 115.1(14) . .
O1 S1 C1 102.4(5) . .
O1 S1 C1 102.4(5) 6_565 .
O2 S1 C1 101.2(10) . .
O1' S1 C1 109.9(9) 6_565 .
O1' S1 C1 109.9(9) . .
O5 S2 O4 113.4(5) . .
O5 S2 O3 108.2(5) . .
O4 S2 O3 114.0(4) . .
O5 S2 C8 106.9(4) . .
O4 S2 C8 107.3(4) . .
O3 S2 C8 106.6(4) . .
O6' S3 O6' 103.4(19) 6_565 .
O6' S3 O7' 116.9(11) 6_565 .
O6' S3 O7' 116.9(11) . .
O7 S3 O6 111.5(8) . .
O7 S3 O6 111.5(8) . 6_565
O6 S3 O6 111.6(12) . 6_565
O6' S3 C16 108.5(8) 6_565 .
O6' S3 C16 108.5(8) . .
O7 S3 C16 106.1(10) . .
O7' S3 C16 102.4(13) . .
O6 S3 C16 108.0(5) . .
O6 S3 C16 108.0(5) 6_565 .
C4 O8 H8A 109.5 . .
C11 O9 H9A 109.5 . .
C13 O10 H10A 109.5 . .
C2 C1 C2 117.2(11) 6_565 .
C2 C1 S1 121.4(6) 6_565 .
C2 C1 S1 121.4(6) . .
C3 C2 C1 122.7(9) . .
C3 C2 H2 118.6 . .
C1 C2 H2 118.6 . .
C2 C3 C4 117.5(8) . .
C2 C3 C5 120.9(7) . .
C4 C3 C5 121.6(8) . .
O8 C4 C3 118.8(5) . 6_565
O8 C4 C3 118.8(5) . .
C3 C4 C3 122.3(11) 6_565 .
C3 C5 C6 109.7(5) . .
C3 C5 H5A 109.7 . .
C6 C5 H5A 109.7 . .
C3 C5 H5B 109.7 . .
C6 C5 H5B 109.7 . .
H5A C5 H5B 108.2 . .
C7 C6 C11 118.7(7) . .
C7 C6 C5 122.4(7) . .
C11 C6 C5 118.9(8) . .
C6 C7 C8 120.9(7) . .
C6 C7 H7 119.6 . .
C8 C7 H7 119.6 . .
C7 C8 C9 119.7(7) . .
C7 C8 S2 118.4(7) . .
C9 C8 S2 121.9(7) . .
C10 C9 C8 122.2(7) . .
C10 C9 H9 118.9 . .
C8 C9 H9 118.9 . .
C9 C10 C11 117.8(7) . .
C9 C10 C12 122.0(7) . .
C11 C10 C12 120.2(7) . .
O9 C11 C10 119.6(7) . .
O9 C11 C6 119.7(7) . .
C10 C11 C6 120.7(8) . .
C14 C12 C10 112.3(5) . .
C14 C12 H12A 109.2 . .
C10 C12 H12A 109.2 . .
C14 C12 H12B 109.2 . .
C10 C12 H12B 109.2 . .
H12A C12 H12B 107.9 . .
O10 C13 C14 119.7(5) . .
O10 C13 C14 119.7(5) . 6_565
C14 C13 C14 120.6(10) . 6_565
C15 C14 C13 118.2(7) . .
C15 C14 C12 121.3(6) . .
C13 C14 C12 120.5(7) . .
C14 C15 C16 122.2(7) . .
C14 C15 H15 118.9 . .
C16 C15 H15 118.9 . .
C15 C16 C15 118.7(10) . 6_565
C15 C16 S3 120.6(5) . .
C15 C16 S3 120.6(5) 6_565 .
N1 C17 N2 119.7(8) . .
N1 C17 N2 119.7(8) . 6
N2 C17 N2 119.3(17) . 6
C17 N1 H1A 120.0 . .
C17 N1 H1B 120.0 . .
H1A N1 H1B 120.0 . .
C17 N2 H2A 120.0 . .
C17 N2 H2B 120.0 . .
H2A N2 H2B 120.0 . .
N1G N1G C2G 109.6(6) 6_565 .
N1G C2G C3G 106.6(14) . .
N1G C2G H2C 110.4 . .
C3G C2G H2C 110.4 . .
N1G C2G H2D 110.4 . .
C3G C2G H2D 110.4 . .
H2C C2G H2D 108.6 . .
C2G C3G C2G 104.6(18) 6_565 .
C2G C3G H3A 110.8 6_565 .
C2G C3G H3A 110.8 . .
C2G C3G H3B 110.8 6_565 .
C2G C3G H3B 110.8 . .
H3A C3G H3B 108.9 . .

loop_
_geom_bond_atom_site_label_1
_geom_bond_atom_site_label_2
_geom_bond_distance
_geom_bond_site_symmetry_2
S1 O2' 1.432(9) .
S1 O1 1.433(7) .
S1 O1 1.433(7) 6_565
S1 O2 1.444(9) .
S1 O1' 1.452(9) 6_565
S1 O1' 1.452(9) .
S1 C1 1.749(13) .
S2 O5 1.413(8) .
S2 O4 1.416(6) .
S2 O3 1.449(6) .
S2 C8 1.760(8) .
S3 O6' 1.432(9) 6_565
S3 O6' 1.432(9) .
S3 O7 1.435(9) .
S3 O7' 1.439(9) .
S3 O6 1.440(8) .
S3 O6 1.440(8) 6_565
S3 C16 1.741(11) .
O8 C4 1.381(11) .
O8 H8A 0.8400 .
O9 C11 1.364(8) .
O9 H9A 0.8400 .
O10 C13 1.339(11) .
O10 H10A 0.8400 .
C1 C2 1.393(10) 6_565
C1 C2 1.393(10) .
C2 C3 1.362(11) .
C2 H2 0.9500 .
C3 C4 1.394(9) .
C3 C5 1.525(10) .
C4 C3 1.394(8) 6_565
C5 C6 1.537(10) .
C5 H5A 0.9900 .
C5 H5B 0.9900 .
C6 C7 1.363(10) .
C6 C11 1.426(10) .
C7 C8 1.371(10) .
C7 H7 0.9500 .
C8 C9 1.391(10) .
C9 C10 1.360(9) .
C9 H9 0.9500 .
C10 C11 1.396(9) .
C10 C12 1.516(9) .
C12 C14 1.511(9) .
C12 H12A 0.9900 .
C12 H12B 0.9900 .
C13 C14 1.419(8) .
C13 C14 1.419(8) 6_565
C14 C15 1.374(9) .
C15 C16 1.391(8) .
C15 H15 0.9500 .
C16 C15 1.391(8) 6_565
C17 N1 1.272(19) .
C17 N2 1.322(12) .
C17 N2 1.322(12) 6
N1 H1A 0.8800 .
N1 H1B 0.8800 .
N2 H2A 0.8800 .
N2 H2B 0.8800 .
N1G N1G 1.354(10) 6_565
N1G C2G 1.458(9) .
C2G C3G 1.472(9) .
C2G H2C 0.9900 .
C2G H2D 0.9900 .
C3G C2G 1.472(9) 6_565
C3G H3A 0.9900 .
C3G H3B 0.9900 .

loop_
_platon_squeeze_void_nr
_platon_squeeze_void_average_x
_platon_squeeze_void_average_y
_platon_squeeze_void_average_z
_platon_squeeze_void_volume
_platon_squeeze_void_count_electrons
_platon_squeeze_void_content
1 -0.009 -0.006 -0.024 2284 767 ' '
2 0.101 0.000 0.497 4 0 ' '
3 0.898 0.000 0.502 5 1 ' '
4 0.398 0.500 0.502 5 1 ' '
5 0.601 0.500 0.497 4 0 ' '
